data_4327042
loop_
_publ_author_name
'Andrew D. Schwarz'
'Ainara Nova'
'Eric Clot'
'Philip Mountford'

_publ_contact_author
;
 Prof P. Mountford           
 Chemistry Research Laboratory
 Mansfield Road
 Oxford
 OX1 3TA
 UK
;
_publ_contact_author_email Philip.Mountford@chem.ox.ac.uk
_publ_contact_author_fax '+44 1865 285141'
_publ_contact_author_phone '+44 1865 285140'
_publ_section_title
;
 Titanium tert-Butoxyimido Compounds
;
_journal_name_full 'Inorganic Chemistry'
_journal_page_first 12155
_journal_page_last 12171
_journal_paper_doi 10.1021/ic201896q
_journal_volume 50
_journal_year 2011
_chemical_formula_moiety 'C21 H28 Cl1 N5 O1 Ti1, 0.5 (C7 H8)'
_chemical_formula_sum 'C24.5 H32 Cl N5 O Ti'
_chemical_formula_weight 495.91
_chemical_name_systematic
; 
Ti(NC4H3CH2NMe2)(NOtBu)Cl(bipy)
;
_space_group_IT_number 15
_symmetry_cell_setting monoclinic
_symmetry_space_group_name_Hall '-C 2yc'
_symmetry_space_group_name_H-M 'C 1 2/c 1'
_atom_sites_solution_hydrogens geom
_atom_sites_solution_primary direct
_atom_sites_solution_secondary difmap
_cell_angle_alpha 90
_cell_angle_beta 101.8811(18)
_cell_angle_gamma 90
_cell_formula_units_Z 8
_cell_length_a 18.6310(3)
_cell_length_b 11.7210(2)
_cell_length_c 24.2188(5)
_cell_measurement_reflns_used 13076
_cell_measurement_temperature 150
_cell_measurement_theta_max 76
_cell_measurement_theta_min 9
_cell_volume 5175.45(17)
_computing_cell_refinement 'CrysAlis, (Oxford Diffraction, 2002)'
_computing_data_collection 'Gemini, (Oxford Diffraction, 2006)'
_computing_data_reduction 'CrysAlis, (Oxford Diffraction, 2002)'
_computing_molecular_graphics 'CAMERON (Watkin et al., 1996)'
_computing_publication_material 'CRYSTALS (Betteridge et al., 2003)'
_computing_structure_refinement 'CRYSTALS (Betteridge et al., 2003)'
_computing_structure_solution 'SIR92 (Altomare et al., 1994)'
_diffrn_ambient_temperature 150
_diffrn_measured_fraction_theta_full 0.995
_diffrn_measured_fraction_theta_max 0.987
_diffrn_measurement_device Area
_diffrn_measurement_device_type 'Oxford Diffraction Gemini'
_diffrn_measurement_method \w
_diffrn_radiation_monochromator graphite
_diffrn_radiation_type 'Cu K\a'
_diffrn_radiation_wavelength 1.54180
_diffrn_reflns_av_R_equivalents 0.023
_diffrn_reflns_limit_h_max 23
_diffrn_reflns_limit_h_min -23
_diffrn_reflns_limit_k_max 14
_diffrn_reflns_limit_k_min -8
_diffrn_reflns_limit_l_max 23
_diffrn_reflns_limit_l_min -30
_diffrn_reflns_number 13076
_diffrn_reflns_theta_full 74.043
_diffrn_reflns_theta_max 76.333
_diffrn_reflns_theta_min 3.730
_diffrn_standards_number 0
_exptl_absorpt_coefficient_mu 3.947
_exptl_absorpt_correction_T_max 0.96
_exptl_absorpt_correction_T_min 0.92
_exptl_absorpt_correction_type multi-scan
_exptl_absorpt_process_details 'CrysAlis, (Oxford Diffraction, 2002)'
_exptl_crystal_colour orange
_exptl_crystal_density_diffrn 1.273
_exptl_crystal_description block
_exptl_crystal_F_000 2088
_exptl_crystal_size_max 0.040
_exptl_crystal_size_mid 0.020
_exptl_crystal_size_min 0.010
_refine_diff_density_max 0.91
_refine_diff_density_min -0.94
_refine_ls_extinction_coef 20.136
_refine_ls_extinction_method 'Larson (1970), Equation 22'
_refine_ls_goodness_of_fit_ref 1.1130
_refine_ls_hydrogen_treatment none
_refine_ls_matrix_type full
_refine_ls_number_parameters 299
_refine_ls_number_reflns 4591
_refine_ls_number_restraints 43
_refine_ls_R_factor_all 0.0472
_refine_ls_R_factor_gt 0.0420
_refine_ls_shift/su_max 0.0079340
_refine_ls_shift/su_mean 0.0000978
_refine_ls_structure_factor_coef F
_refine_ls_weighting_details
;
 Method, part 1, Chebychev polynomial, (Watkin, 1994, Prince, 1982) 
 [weight] = 1.0/[A~0~*T~0~(x)+A~1~*T~1~(x) ... +A~n-1~]*T~n-1~(x)] 
 where A~i~ are the Chebychev coefficients listed below and x= Fcalc/Fmax 
 Method = Robust Weighting (Prince, 1982) 
 W = [weight] * [1-(deltaF/6*sigmaF)^2^]^2^ 
 A~i~ are: 
 3.62 -9.25 -1.11 -3.19 -2.77 
;
_refine_ls_weighting_scheme calc
_refine_ls_wR_factor_all 0.0369
_refine_ls_wR_factor_gt 0.0346
_refine_ls_wR_factor_ref 0.0337
_reflns_limit_h_max 22
_reflns_limit_h_min -23
_reflns_limit_k_max 14
_reflns_limit_k_min 0
_reflns_limit_l_max 30
_reflns_limit_l_min 0
_reflns_number_gt 4813
_reflns_number_total 5360
_reflns_threshold_expression I>2.0\s(I)
_oxford_diffrn_Wilson_B_factor 2.11
_oxford_diffrn_Wilson_scale 0.24
_oxford_refine_ls_r_factor_ref 0.0396
_oxford_refine_ls_scale 1.908(2)
_oxford_reflns_number_all 5339
_oxford_reflns_threshold_expression_ref I>3.0\s(I)
_cod_data_source_file ic201896q_si_002_10.cif
_cod_data_source_block COMPOUND_11
_cod_original_cell_volume 5175.42(17)
_cod_original_sg_symbol_H-M 'C 1 2/c 1 '
_cod_original_formula_sum 'C24.50 H32 Cl1 N5 O1 Ti1'
_cod_database_code 4327042

loop_
_symmetry_equiv_pos_as_xyz
x,y,z
-x,-y,-z
x+1/2,y+1/2,z
-x+1/2,-y+1/2,-z
-x,y,-z+1/2
x,-y,z+1/2
-x+1/2,y+1/2,-z+1/2
x+1/2,-y+1/2,z+1/2

loop_
_atom_site_label
_atom_site_type_symbol
_atom_site_fract_x
_atom_site_fract_y
_atom_site_fract_z
_atom_site_U_iso_or_equiv
_atom_site_occupancy
_atom_site_adp_type
_atom_site_refinement_flags_posn
_atom_site_refinement_flags_adp
Ti1 Ti 0.324891(16) 0.54868(3) 0.400207(13) 0.0216 1.0000 Uani . .
N1 N 0.35746(8) 0.68424(13) 0.39496(6) 0.0261 1.0000 Uani . .
N2 N 0.28370(9) 0.52048(13) 0.31593(6) 0.0279 1.0000 Uani . .
N3 N 0.26486(9) 0.35859(14) 0.39582(7) 0.0299 1.0000 Uani . .
N4 N 0.21783(8) 0.61460(13) 0.41440(6) 0.0251 1.0000 Uani . .
N5 N 0.32567(8) 0.53740(13) 0.49325(6) 0.0242 1.0000 Uani . .
O1 O 0.37618(7) 0.79474(11) 0.38763(6) 0.0281 1.0000 Uani . .
Cl1 Cl 0.43582(2) 0.44102(4) 0.410754(19) 0.0313 1.0000 Uani . .
C1 C 0.45378(10) 0.80935(18) 0.38414(9) 0.0340 1.0000 Uani . .
C2 C 0.50221(11) 0.7650(2) 0.43793(10) 0.0405 1.0000 Uani . .
C3 C 0.46036(15) 0.9380(2) 0.37897(13) 0.0576 1.0000 Uani . .
C4 C 0.46737(14) 0.7459(3) 0.33279(11) 0.0526 1.0000 Uani . .
C5 C 0.26762(11) 0.59163(17) 0.26998(8) 0.0323 1.0000 Uani . .
C6 C 0.23070(12) 0.53273(19) 0.22365(8) 0.0364 1.0000 Uani . .
C7 C 0.22357(13) 0.41886(18) 0.24138(9) 0.0380 1.0000 Uani . .
C8 C 0.25644(11) 0.41508(17) 0.29758(8) 0.0302 1.0000 Uani . .
C9 C 0.27225(11) 0.31879(16) 0.33884(8) 0.0319 1.0000 Uani . .
C10 C 0.30036(13) 0.27486(18) 0.43848(9) 0.0389 1.0000 Uani . .
C11 C 0.18629(12) 0.36275(19) 0.39695(10) 0.0404 1.0000 Uani . .
C12 C 0.38220(10) 0.49660(16) 0.53162(8) 0.0290 1.0000 Uani . .
C13 C 0.38195(11) 0.49070(17) 0.58873(8) 0.0319 1.0000 Uani . .
C14 C 0.32082(11) 0.52858(18) 0.60742(8) 0.0317 1.0000 Uani . .
C15 C 0.26201(10) 0.57210(16) 0.56855(7) 0.0278 1.0000 Uani . .
C16 C 0.26618(9) 0.57568(15) 0.51183(7) 0.0238 1.0000 Uani . .
C17 C 0.20668(9) 0.62248(15) 0.46764(7) 0.0240 1.0000 Uani . .
C18 C 0.14391(10) 0.67301(16) 0.47976(8) 0.0276 1.0000 Uani . .
C19 C 0.09105(10) 0.71526(17) 0.43571(8) 0.0310 1.0000 Uani . .
C20 C 0.10216(10) 0.70722(18) 0.38120(8) 0.0329 1.0000 Uani . .
C21 C 0.16608(10) 0.65646(17) 0.37247(8) 0.0301 1.0000 Uani . .
C22 C 0.000000(8) 0.6206(5) 0.250000(8) 0.0918 1.0000 Uani DS TU
C23 C 0.05631(18) 0.6808(3) 0.23652(12) 0.0853 1.0000 Uani D U
C24 C 0.05715(15) 0.7959(3) 0.23667(10) 0.0688 1.0000 Uani D U
C25 C 0.0000 0.8569(5) 0.2500 0.0784 1.0000 Uani DS TU
C26 C 0.000000(11) 0.9787(6) 0.250000(11) 0.1134 1.0000 Uani S TU
H21 H 0.4969 0.6846 0.4396 0.0492 1.0000 Uiso R .
H22 H 0.5520 0.7833 0.4384 0.0492 1.0000 Uiso R .
H23 H 0.4878 0.7991 0.4695 0.0492 1.0000 Uiso R .
H31 H 0.4296 0.9628 0.3448 0.0702 1.0000 Uiso R .
H32 H 0.5098 0.9579 0.3788 0.0702 1.0000 Uiso R .
H33 H 0.4456 0.9738 0.4100 0.0702 1.0000 Uiso R .
H41 H 0.4364 0.7766 0.3001 0.0639 1.0000 Uiso R .
H42 H 0.5171 0.7539 0.3297 0.0639 1.0000 Uiso R .
H43 H 0.4564 0.6674 0.3362 0.0639 1.0000 Uiso R .
H51 H 0.2808 0.6700 0.2702 0.0383 1.0000 Uiso R .
H61 H 0.2130 0.5628 0.1870 0.0429 1.0000 Uiso R .
H71 H 0.2007 0.3573 0.2189 0.0466 1.0000 Uiso R .
H91 H 0.3208 0.2922 0.3406 0.0391 1.0000 Uiso R .
H92 H 0.2386 0.2585 0.3269 0.0391 1.0000 Uiso R .
H101 H 0.2959 0.2995 0.4750 0.0477 1.0000 Uiso R .
H102 H 0.3508 0.2683 0.4371 0.0477 1.0000 Uiso R .
H103 H 0.2772 0.2028 0.4307 0.0477 1.0000 Uiso R .
H111 H 0.1800 0.3885 0.4328 0.0505 1.0000 Uiso R .
H112 H 0.1626 0.4141 0.3686 0.0505 1.0000 Uiso R .
H113 H 0.1654 0.2889 0.3898 0.0505 1.0000 Uiso R .
H121 H 0.4243 0.4700 0.5191 0.0348 1.0000 Uiso R .
H131 H 0.4231 0.4615 0.6147 0.0391 1.0000 Uiso R .
H141 H 0.3193 0.5246 0.6463 0.0375 1.0000 Uiso R .
H151 H 0.2196 0.5993 0.5804 0.0341 1.0000 Uiso R .
H181 H 0.1376 0.6778 0.5176 0.0337 1.0000 Uiso R .
H191 H 0.0477 0.7497 0.4429 0.0373 1.0000 Uiso R .
H201 H 0.0666 0.7356 0.3504 0.0393 1.0000 Uiso R .
H211 H 0.1737 0.6513 0.3350 0.0364 1.0000 Uiso R .
H221 H 0.0000 0.5396 0.2500 0.1098 1.0000 Uiso RS .
H231 H 0.0960 0.6405 0.2266 0.1028 1.0000 Uiso R .
H241 H 0.0981 0.8344 0.2276 0.0831 1.0000 Uiso R .
H261 H -0.0437 1.0057 0.2600 0.1392 0.5000 Uiso R .
H262 H 0.0413 1.0057 0.2765 0.1392 0.5000 Uiso R .
H263 H 0.0023 1.0057 0.2134 0.1392 0.5000 Uiso R .

loop_
_atom_site_aniso_label
_atom_site_aniso_U_11
_atom_site_aniso_U_22
_atom_site_aniso_U_33
_atom_site_aniso_U_23
_atom_site_aniso_U_13
_atom_site_aniso_U_12
Ti1 0.01967(15) 0.02590(16) 0.02000(15) -0.00191(11) 0.00571(11) -0.00043(11)
N1 0.0250(7) 0.0296(8) 0.0241(7) -0.0011(6) 0.0062(6) -0.0003(6)
N2 0.0308(8) 0.0289(8) 0.0245(7) -0.0017(6) 0.0067(6) -0.0024(6)
N3 0.0326(8) 0.0311(8) 0.0281(8) -0.0029(6) 0.0107(6) -0.0042(6)
N4 0.0222(7) 0.0281(7) 0.0250(7) -0.0020(6) 0.0045(6) 0.0005(6)
N5 0.0224(7) 0.0267(7) 0.0237(7) -0.0010(6) 0.0056(6) 0.0009(6)
O1 0.0251(6) 0.0270(6) 0.0332(7) 0.0024(5) 0.0082(5) -0.0005(5)
Cl1 0.0243(2) 0.0370(2) 0.0339(2) -0.00136(17) 0.00929(17) 0.00456(17)
C1 0.0261(9) 0.0370(10) 0.0409(11) 0.0048(8) 0.0118(8) -0.0049(8)
C2 0.0240(9) 0.0508(13) 0.0459(12) 0.0050(10) 0.0056(8) -0.0021(9)
C3 0.0460(14) 0.0445(14) 0.082(2) 0.0187(13) 0.0127(13) -0.0119(11)
C4 0.0393(12) 0.0795(19) 0.0448(13) -0.0035(12) 0.0219(10) -0.0012(12)
C5 0.0388(10) 0.0333(10) 0.0255(9) 0.0008(7) 0.0082(8) -0.0021(8)
C6 0.0442(11) 0.0402(11) 0.0235(9) -0.0005(8) 0.0042(8) 0.0022(9)
C7 0.0466(12) 0.0352(10) 0.0296(10) -0.0070(8) 0.0018(8) -0.0027(9)
C8 0.0319(9) 0.0309(9) 0.0285(9) -0.0050(7) 0.0075(7) -0.0014(7)
C9 0.0397(10) 0.0272(9) 0.0297(9) -0.0048(7) 0.0089(8) -0.0020(8)
C10 0.0509(12) 0.0337(10) 0.0332(10) 0.0036(8) 0.0114(9) -0.0059(9)
C11 0.0352(10) 0.0391(11) 0.0517(13) -0.0114(9) 0.0198(9) -0.0133(9)
C12 0.0229(8) 0.0356(10) 0.0283(9) 0.0008(7) 0.0046(7) 0.0041(7)
C13 0.0281(9) 0.0394(10) 0.0268(9) 0.0046(8) 0.0021(7) 0.0049(8)
C14 0.0307(9) 0.0412(10) 0.0233(9) 0.0029(8) 0.0061(7) 0.0026(8)
C15 0.0250(8) 0.0343(9) 0.0251(8) -0.0004(7) 0.0074(7) 0.0011(7)
C16 0.0221(8) 0.0248(8) 0.0247(8) -0.0017(7) 0.0052(6) -0.0006(6)
C17 0.0228(8) 0.0253(8) 0.0234(8) -0.0022(6) 0.0037(6) -0.0007(6)
C18 0.0228(8) 0.0341(9) 0.0262(8) -0.0027(7) 0.0055(7) 0.0014(7)
C19 0.0226(8) 0.0360(10) 0.0341(10) -0.0011(8) 0.0049(7) 0.0056(7)
C20 0.0261(9) 0.0399(10) 0.0304(9) 0.0015(8) 0.0004(7) 0.0036(8)
C21 0.0268(9) 0.0388(10) 0.0239(8) 0.0005(7) 0.0033(7) 0.0031(8)
C22 0.102(3) 0.117(3) 0.042(2) 0.0000 -0.020(2) 0.0000
C23 0.0687(18) 0.138(3) 0.0418(14) -0.0214(17) -0.0063(13) 0.0382(18)
C24 0.0504(14) 0.133(2) 0.0251(10) -0.0069(13) 0.0114(10) -0.0240(15)
C25 0.101(3) 0.100(3) 0.0279(15) 0.0000 -0.0009(17) 0.0000
C26 0.167(5) 0.102(4) 0.056(3) 0.0000 -0.014(3) 0.0000

loop_
_atom_type_symbol
_atom_type_scat_dispersion_real
_atom_type_scat_dispersion_imag
_atom_type_scat_Cromer_Mann_a1
_atom_type_scat_Cromer_Mann_b1
_atom_type_scat_Cromer_Mann_a2
_atom_type_scat_Cromer_Mann_b2
_atom_type_scat_Cromer_Mann_a3
_atom_type_scat_Cromer_Mann_b3
_atom_type_scat_Cromer_Mann_a4
_atom_type_scat_Cromer_Mann_b4
_atom_type_scat_Cromer_Mann_c
_atom_type_scat_source
C 0.0181 0.0091 2.3100 20.8439 1.0200 10.2075 1.5886 0.5687 0.8650 51.6512 0.2156 'International Tables Vol C 4.2.6.8 and 6.1.1.4'
H 0.0000 0.0000 0.4930 10.5109 0.3229 26.1257 0.1402 3.1424 0.0408 57.7998 0.0030 'International Tables Vol C 4.2.6.8 and 6.1.1.4'
N 0.0311 0.0180 12.2126 0.0057 3.1322 9.8933 2.0125 28.9975 1.1663 0.5826 -11.5290 'International Tables Vol C 4.2.6.8 and 6.1.1.4'
O 0.0492 0.0322 3.0485 13.2771 2.2868 5.7011 1.5463 0.3239 0.8670 32.9089 0.2508 'International Tables Vol C 4.2.6.8 and 6.1.1.4'
Ti 0.2191 1.8069 9.7595 7.8508 7.3558 0.5000 1.6991 35.6338 1.9021 116.1050 1.2807 'International Tables Vol C 4.2.6.8 and 6.1.1.4'
Cl 0.3639 0.7018 11.4604 0.0104 7.1964 1.1662 6.2556 18.5194 1.6455 47.7784 -9.5574 'International Tables Vol C 4.2.6.8 and 6.1.1.4'

loop_
_geom_angle_atom_site_label_1
_geom_angle_site_symmetry_1
_geom_angle_atom_site_label_2
_geom_angle_atom_site_label_3
_geom_angle_site_symmetry_3
_geom_angle
_geom_angle_publ_flag
N1 . Ti1 N2 . 98.10(7) yes
N1 . Ti1 N3 . 172.06(6) yes
N2 . Ti1 N3 . 74.96(6) yes
N1 . Ti1 N4 . 91.82(6) yes
N2 . Ti1 N4 . 92.63(6) yes
N3 . Ti1 N4 . 84.74(6) yes
N1 . Ti1 N5 . 101.47(6) yes
N2 . Ti1 N5 . 155.23(6) yes
N3 . Ti1 N5 . 84.28(5) yes
N4 . Ti1 N5 . 71.83(5) yes
N1 . Ti1 Cl1 . 100.70(5) yes
N2 . Ti1 Cl1 . 99.16(5) yes
N3 . Ti1 Cl1 . 84.42(4) yes
N4 . Ti1 Cl1 . 161.34(4) yes
N5 . Ti1 Cl1 . 91.99(4) yes
Ti1 . N1 O1 . 173.98(12) yes
Ti1 . N2 C5 . 133.00(13) yes
Ti1 . N2 C8 . 120.23(12) yes
C5 . N2 C8 . 106.23(15) yes
Ti1 . N3 C9 . 101.17(11) yes
Ti1 . N3 C10 . 115.63(12) yes
C9 . N3 C10 . 109.04(16) yes
Ti1 . N3 C11 . 114.22(12) yes
C9 . N3 C11 . 108.05(16) yes
C10 . N3 C11 . 108.22(16) yes
Ti1 . N4 C17 . 119.27(12) yes
Ti1 . N4 C21 . 122.43(12) yes
C17 . N4 C21 . 118.03(15) yes
Ti1 . N5 C12 . 123.78(12) yes
Ti1 . N5 C16 . 118.36(11) yes
C12 . N5 C16 . 117.85(15) yes
N1 . O1 C1 . 113.45(13) yes
O1 . C1 C2 . 109.14(16) yes
O1 . C1 C3 . 102.50(17) yes
C2 . C1 C3 . 111.5(2) yes
O1 . C1 C4 . 108.76(17) yes
C2 . C1 C4 . 111.54(19) yes
C3 . C1 C4 . 112.9(2) yes
C1 . C2 H21 . 109.2 no
C1 . C2 H22 . 109.8 no
H21 . C2 H22 . 109.5 no
C1 . C2 H23 . 109.4 no
H21 . C2 H23 . 109.5 no
H22 . C2 H23 . 109.5 no
C1 . C3 H31 . 109.3 no
C1 . C3 H32 . 109.8 no
H31 . C3 H32 . 109.5 no
C1 . C3 H33 . 109.3 no
H31 . C3 H33 . 109.5 no
H32 . C3 H33 . 109.5 no
C1 . C4 H41 . 108.9 no
C1 . C4 H42 . 110.3 no
H41 . C4 H42 . 109.5 no
C1 . C4 H43 . 109.2 no
H41 . C4 H43 . 109.5 no
H42 . C4 H43 . 109.5 no
N2 . C5 C6 . 110.20(18) yes
N2 . C5 H51 . 124.7 no
C6 . C5 H51 . 125.1 no
C5 . C6 C7 . 106.74(18) yes
C5 . C6 H61 . 126.6 no
C7 . C6 H61 . 126.7 no
C6 . C7 C8 . 106.28(18) yes
C6 . C7 H71 . 127.0 no
C8 . C7 H71 . 126.8 no
N2 . C8 C7 . 110.55(18) yes
N2 . C8 C9 . 116.96(16) yes
C7 . C8 C9 . 132.27(18) yes
C8 . C9 N3 . 109.85(15) yes
C8 . C9 H91 . 109.4 no
N3 . C9 H91 . 109.3 no
C8 . C9 H92 . 109.3 no
N3 . C9 H92 . 109.5 no
H91 . C9 H92 . 109.5 no
N3 . C10 H101 . 109.7 no
N3 . C10 H102 . 109.4 no
H101 . C10 H102 . 109.5 no
N3 . C10 H103 . 109.4 no
H101 . C10 H103 . 109.5 no
H102 . C10 H103 . 109.5 no
N3 . C11 H111 . 109.8 no
N3 . C11 H112 . 108.8 no
H111 . C11 H112 . 109.5 no
N3 . C11 H113 . 109.8 no
H111 . C11 H113 . 109.5 no
H112 . C11 H113 . 109.5 no
N5 . C12 C13 . 123.08(17) yes
N5 . C12 H121 . 118.6 no
C13 . C12 H121 . 118.3 no
C12 . C13 C14 . 118.88(17) yes
C12 . C13 H131 . 120.7 no
C14 . C13 H131 . 120.5 no
C13 . C14 C15 . 119.01(17) yes
C13 . C14 H141 . 120.3 no
C15 . C14 H141 . 120.7 no
C14 . C15 C16 . 118.96(17) yes
C14 . C15 H151 . 120.6 no
C16 . C15 H151 . 120.5 no
C15 . C16 N5 . 122.21(16) yes
C15 . C16 C17 . 122.65(16) yes
N5 . C16 C17 . 115.14(15) yes
C16 . C17 N4 . 115.20(15) yes
C16 . C17 C18 . 122.77(16) yes
N4 . C17 C18 . 122.02(16) yes
C17 . C18 C19 . 118.91(17) yes
C17 . C18 H181 . 120.3 no
C19 . C18 H181 . 120.8 no
C18 . C19 C20 . 119.26(17) yes
C18 . C19 H191 . 120.4 no
C20 . C19 H191 . 120.3 no
C19 . C20 C21 . 118.54(18) yes
C19 . C20 H201 . 120.6 no
C21 . C20 H201 . 120.9 no
C20 . C21 N4 . 123.23(17) yes
C20 . C21 H211 . 118.4 no
N4 . C21 H211 . 118.4 no
C23 5_555 C22 C23 . 117.5(6) yes
C23 5_555 C22 H221 . 121.3 no
C23 . C22 H221 . 121.3 no
C22 . C23 C24 . 121.8(4) yes
C22 . C23 H231 . 118.9 no
C24 . C23 H231 . 119.3 no
C23 . C24 C25 . 120.7(3) yes
C23 . C24 H241 . 118.9 no
C25 . C24 H241 . 120.3 no
C24 . C25 C24 5_555 117.4(5) yes
C24 . C25 C26 . 121.3(2) yes
C24 5_555 C25 C26 . 121.3(2) yes
C25 . C26 H263 5_555 109.5 no
C25 . C26 H262 5_555 109.5 no
H263 5_555 C26 H262 5_555 109.5 no
C25 . C26 H261 5_555 109.5 no
H263 5_555 C26 H261 5_555 109.5 no
H262 5_555 C26 H261 5_555 109.5 no
C25 . C26 H261 . 109.5 no
H263 5_555 C26 H261 . 56.3 no
H262 5_555 C26 H261 . 56.2 no
H261 5_555 C26 H261 . 141.1 no
C25 . C26 H262 . 109.5 no
H263 5_555 C26 H262 . 56.3 no
H262 5_555 C26 H262 . 141.1 no
H261 5_555 C26 H262 . 56.2 no
H261 . C26 H262 . 109.5 no
C25 . C26 H263 . 109.5 no
H263 5_555 C26 H263 . 141.1 no
H262 5_555 C26 H263 . 56.3 no
H261 5_555 C26 H263 . 56.3 no
H261 . C26 H263 . 109.5 no
H262 . C26 H263 . 109.5 no

loop_
_geom_bond_atom_site_label_1
_geom_bond_atom_site_label_2
_geom_bond_site_symmetry_2
_geom_bond_distance
_geom_bond_publ_flag
Ti1 N1 . 1.7149(16) yes
Ti1 N2 . 2.0541(15) yes
Ti1 N3 . 2.4855(16) yes
Ti1 N4 . 2.2307(15) yes
Ti1 N5 . 2.2543(15) yes
Ti1 Cl1 . 2.3898(5) yes
N1 O1 . 1.362(2) yes
N2 C5 . 1.373(2) yes
N2 C8 . 1.374(2) yes
N3 C9 . 1.490(2) yes
N3 C10 . 1.479(3) yes
N3 C11 . 1.471(3) yes
N4 C17 . 1.351(2) yes
N4 C21 . 1.341(2) yes
N5 C12 . 1.341(2) yes
N5 C16 . 1.356(2) yes
O1 C1 . 1.475(2) yes
C1 C2 . 1.516(3) yes
C1 C3 . 1.520(3) yes
C1 C4 . 1.514(3) yes
C2 H21 . 0.950 no
C2 H22 . 0.950 no
C2 H23 . 0.950 no
C3 H31 . 0.950 no
C3 H32 . 0.950 no
C3 H33 . 0.950 no
C4 H41 . 0.950 no
C4 H42 . 0.950 no
C4 H43 . 0.950 no
C5 C6 . 1.375(3) yes
C5 H51 . 0.950 no
C6 C7 . 1.417(3) yes
C6 H61 . 0.950 no
C7 C8 . 1.374(3) yes
C7 H71 . 0.950 no
C8 C9 . 1.496(3) yes
C9 H91 . 0.950 no
C9 H92 . 0.950 no
C10 H101 . 0.950 no
C10 H102 . 0.950 no
C10 H103 . 0.950 no
C11 H111 . 0.950 no
C11 H112 . 0.950 no
C11 H113 . 0.950 no
C12 C13 . 1.386(3) yes
C12 H121 . 0.950 no
C13 C14 . 1.383(3) yes
C13 H131 . 0.950 no
C14 C15 . 1.386(3) yes
C14 H141 . 0.950 no
C15 C16 . 1.392(2) yes
C15 H151 . 0.950 no
C16 C17 . 1.479(2) yes
C17 C18 . 1.395(2) yes
C18 C19 . 1.386(3) yes
C18 H181 . 0.950 no
C19 C20 . 1.381(3) yes
C19 H191 . 0.950 no
C20 C21 . 1.386(3) yes
C20 H201 . 0.950 no
C21 H211 . 0.950 no
C22 C23 5_555 1.358(4) yes
C22 C23 . 1.358(4) yes
C22 H221 . 0.950 no
C23 C24 . 1.349(4) yes
C23 H231 . 0.950 no
C24 C25 . 1.375(3) yes
C24 H241 . 0.950 no
C25 C26 . 1.429(8) yes
C26 H263 5_555 0.950 no
C26 H262 5_555 0.950 no
C26 H261 5_555 0.950 no
C26 H261 . 0.950 no
C26 H262 . 0.950 no
C26 H263 . 0.950 no
